data_1567523
loop_
_publ_author_name
'Som, Salina'
'Choi, Jongwook'
'Katsoulis, Dimitris'
'Lee, Kangsang L.'

_publ_section_title
;
 Direct Method to Access Various Functional Arylalkoxysilanes by
 Rh-catalysed Intermolecular C--H Silylation of Alkoxysilane
;
_journal_name_full 'Chemical Science'
_journal_paper_doi 10.1039/D2SC03727K
_journal_year 2022
_chemical_formula_sum 'C68 H72 P4 Rh2'
_chemical_formula_weight 1218.95
_chemical_properties_physical Air-sensitive,Moisture-sensitive
_space_group_crystal_system orthorhombic
_space_group_IT_number 19
_space_group_name_Hall 'P 2ac 2ab'
_space_group_name_H-M_alt 'P 21 21 21'
_atom_sites_solution_hydrogens geom
_audit_creation_method SHELXL-2014/7
_audit_update_record
;
2022-04-13 deposited with the CCDC.	2022-08-19 downloaded from the CCDC.
;
_cell_angle_alpha 90
_cell_angle_beta 90
_cell_angle_gamma 90
_cell_formula_units_Z 4
_cell_length_a 13.1998(4)
_cell_length_b 18.0969(5)
_cell_length_c 24.5076(8)
_cell_measurement_reflns_used 4346
_cell_measurement_temperature 100(2)
_cell_measurement_theta_max 25.91
_cell_measurement_theta_min 2.27
_cell_volume 5854.3(3)
_computing_cell_refinement 'Bruker SAINT'
_computing_data_collection 'Bruker APEX2'
_computing_data_reduction 'Bruker SAINT'
_computing_molecular_graphics 'Bruker SHELXTL'
_computing_publication_material 'Bruker SHELXTL'
_computing_structure_refinement 'SHELXL-2014/7 (Sheldrick, 2014)'
_computing_structure_solution 'SHELXS-97 (Sheldrick 2008)'
_diffrn_ambient_temperature 100(2)
_diffrn_measured_fraction_theta_full 1.000
_diffrn_measured_fraction_theta_max 0.998
_diffrn_measurement_device_type 'Bruker APEX-II CCD'
_diffrn_measurement_method '\f and \w scans'
_diffrn_radiation_type MoK\a
_diffrn_radiation_wavelength 0.71073
_diffrn_reflns_av_R_equivalents 0.0670
_diffrn_reflns_av_unetI/netI 0.1429
_diffrn_reflns_Laue_measured_fraction_full 1.000
_diffrn_reflns_Laue_measured_fraction_max 0.998
_diffrn_reflns_limit_h_max 16
_diffrn_reflns_limit_h_min -16
_diffrn_reflns_limit_k_max 20
_diffrn_reflns_limit_k_min -22
_diffrn_reflns_limit_l_max 15
_diffrn_reflns_limit_l_min -30
_diffrn_reflns_number 27044
_diffrn_reflns_point_group_measured_fraction_full 0.999
_diffrn_reflns_point_group_measured_fraction_max 0.996
_diffrn_reflns_theta_full 25.242
_diffrn_reflns_theta_max 26.380
_diffrn_reflns_theta_min 1.399
_exptl_absorpt_coefficient_mu 0.714
_exptl_absorpt_correction_type none
_exptl_crystal_colour red
_exptl_crystal_density_diffrn 1.383
_exptl_crystal_description plate
_exptl_crystal_F_000 2520
_exptl_crystal_size_max 0.201
_exptl_crystal_size_mid 0.196
_exptl_crystal_size_min 0.064
_refine_diff_density_max 0.973
_refine_diff_density_min -0.572
_refine_diff_density_rms 0.095
_refine_ls_abs_structure_details
; 
 Flack x determined using 2550 quotients [(I+)-(I-)]/[(I+)+(I-)] 
 (Parsons, Flack and Wagner, Acta Cryst. B69 (2013) 249-259). 
;
_refine_ls_abs_structure_Flack -0.02(2)
_refine_ls_extinction_method none
_refine_ls_goodness_of_fit_ref 0.701
_refine_ls_hydrogen_treatment constr
_refine_ls_matrix_type full
_refine_ls_number_parameters 667
_refine_ls_number_reflns 11938
_refine_ls_number_restraints 0
_refine_ls_restrained_S_all 0.701
_refine_ls_R_factor_all 0.0841
_refine_ls_R_factor_gt 0.0427
_refine_ls_shift/su_max 0.001
_refine_ls_shift/su_mean 0.000
_refine_ls_structure_factor_coef Fsqd
_refine_ls_weighting_details 'w=1/[\s^2^(Fo^2^)+(0.0483P)^2^] where P=(Fo^2^+2Fc^2^)/3'
_refine_ls_weighting_scheme calc
_refine_ls_wR_factor_gt 0.0776
_refine_ls_wR_factor_ref 0.0912
_reflns_Friedel_coverage 0.814
_reflns_Friedel_fraction_full 0.999
_reflns_Friedel_fraction_max 0.993
_reflns_number_gt 7779
_reflns_number_total 11938
_reflns_threshold_expression 'I > 2\s(I)'
_cod_data_source_file d2sc03727k2.cif
_cod_data_source_block bv091616
_cod_database_code 1567523
_shelx_shelxl_version_number 2014/7
_shelx_space_group_comment
; 
The symmetry employed for this shelxl refinement is uniquely defined 
by the following loop, which should always be used as a source of 
symmetry information in preference to the above space-group names. 
They are only intended as comments. 
;
_shelx_estimated_absorpt_t_min 0.870
_shelx_estimated_absorpt_t_max 0.956

loop_
_space_group_symop_operation_xyz
'x, y, z'
'x+1/2, -y+1/2, -z'
'-x, y+1/2, -z+1/2'
'-x+1/2, -y, z+1/2'

loop_
_atom_site_label
_atom_site_type_symbol
_atom_site_fract_x
_atom_site_fract_y
_atom_site_fract_z
_atom_site_U_iso_or_equiv
_atom_site_adp_type
_atom_site_occupancy
_atom_site_site_symmetry_order
_atom_site_calc_flag
_atom_site_refinement_flags_posn
_atom_site_refinement_flags_adp
_atom_site_refinement_flags_occupancy
_atom_site_disorder_assembly
_atom_site_disorder_group
Rh1 Rh 0.16657(5) 0.03758(3) 0.10878(2) 0.01478(14) Uani 1 1 d . . . . .
Rh2 Rh 0.16916(5) 0.08124(3) 0.21090(2) 0.01417(14) Uani 1 1 d . . . . .
P1 P 0.20034(15) 0.08865(10) 0.03039(8) 0.0157(5) Uani 1 1 d . . . . .
P2 P 0.16420(18) -0.06537(9) 0.06377(7) 0.0138(4) Uani 1 1 d . . . . .
P3 P 0.16118(18) 0.18599(9) 0.25414(7) 0.0153(4) Uani 1 1 d . . . . .
P4 P 0.18005(16) 0.03221(9) 0.29213(7) 0.0161(4) Uani 1 1 d . . . . .
C1 C 0.1145(6) 0.1651(4) 0.0073(3) 0.0218(19) Uani 1 1 d . . . . .
H1 H 0.0787 0.1822 0.0410 0.026 Uiso 1 1 calc R U . . .
C2 C 0.1841(7) 0.2302(4) -0.0096(3) 0.031(2) Uani 1 1 d . . . . .
H2A H 0.2047 0.2252 -0.0483 0.037 Uiso 1 1 calc R U . . .
H2B H 0.1484 0.2779 -0.0050 0.037 Uiso 1 1 calc R U . . .
C3 C 0.2775(6) 0.2265(4) 0.0281(3) 0.025(2) Uani 1 1 d . . . . .
H3A H 0.2585 0.2370 0.0664 0.030 Uiso 1 1 calc R U . . .
H3B H 0.3299 0.2623 0.0164 0.030 Uiso 1 1 calc R U . . .
C4 C 0.3164(6) 0.1461(4) 0.0219(3) 0.0204(18) Uani 1 1 d . . . . .
H4 H 0.3388 0.1402 -0.0168 0.024 Uiso 1 1 calc R U . . .
C5 C 0.4066(6) 0.1275(4) 0.0574(3) 0.0181(18) Uani 1 1 d . . . . .
C6 C 0.3979(6) 0.1221(4) 0.1137(3) 0.0220(18) Uani 1 1 d . . . . .
H6 H 0.3345 0.1312 0.1307 0.026 Uiso 1 1 calc R U . . .
C7 C 0.4811(7) 0.1033(4) 0.1451(3) 0.029(2) Uani 1 1 d . . . . .
H7 H 0.4741 0.0992 0.1836 0.034 Uiso 1 1 calc R U . . .
C8 C 0.5745(6) 0.0904(4) 0.1211(4) 0.027(2) Uani 1 1 d . . . . .
H8 H 0.6315 0.0777 0.1429 0.032 Uiso 1 1 calc R U . . .
C9 C 0.5836(6) 0.0965(4) 0.0653(4) 0.028(2) Uani 1 1 d . . . . .
H9 H 0.6476 0.0888 0.0485 0.033 Uiso 1 1 calc R U . . .
C10 C 0.5001(6) 0.1136(4) 0.0335(3) 0.0218(19) Uani 1 1 d . . . . .
H10 H 0.5068 0.1159 -0.0051 0.026 Uiso 1 1 calc R U . . .
C11 C 0.0320(6) 0.1435(4) -0.0319(3) 0.0202(18) Uani 1 1 d . . . . .
C12 C -0.0375(6) 0.0898(4) -0.0163(3) 0.0226(19) Uani 1 1 d . . . . .
H12 H -0.0320 0.0674 0.0186 0.027 Uiso 1 1 calc R U . . .
C13 C -0.1152(6) 0.0685(4) -0.0513(3) 0.028(2) Uani 1 1 d . . . . .
H13 H -0.1615 0.0311 -0.0404 0.034 Uiso 1 1 calc R U . . .
C14 C -0.1253(6) 0.1018(4) -0.1022(3) 0.030(2) Uani 1 1 d . . . . .
H14 H -0.1788 0.0880 -0.1260 0.036 Uiso 1 1 calc R U . . .
C15 C -0.0567(7) 0.1551(4) -0.1175(3) 0.029(2) Uani 1 1 d . . . . .
H15 H -0.0625 0.1779 -0.1523 0.034 Uiso 1 1 calc R U . . .
C16 C 0.0209(6) 0.1758(4) -0.0826(3) 0.0227(19) Uani 1 1 d . . . . .
H16 H 0.0673 0.2129 -0.0938 0.027 Uiso 1 1 calc R U . . .
C17 C 0.2145(6) 0.0205(4) -0.0256(3) 0.0204(18) Uani 1 1 d . . . . .
H17A H 0.1844 0.0407 -0.0595 0.024 Uiso 1 1 calc R U . . .
H17B H 0.2873 0.0111 -0.0324 0.024 Uiso 1 1 calc R U . . .
C18 C 0.1614(7) -0.0522(3) -0.0104(3) 0.0181(16) Uani 1 1 d . . . . .
H18A H 0.1959 -0.0941 -0.0285 0.022 Uiso 1 1 calc R U . . .
H18B H 0.0902 -0.0509 -0.0232 0.022 Uiso 1 1 calc R U . . .
C19 C 0.2681(6) -0.1319(4) 0.0840(3) 0.0170(18) Uani 1 1 d . . . . .
H19 H 0.2997 -0.1102 0.1174 0.020 Uiso 1 1 calc R U . . .
C20 C 0.2149(6) -0.2035(4) 0.1032(3) 0.024(2) Uani 1 1 d . . . . .
H20A H 0.2132 -0.2401 0.0733 0.029 Uiso 1 1 calc R U . . .
H20B H 0.2520 -0.2253 0.1344 0.029 Uiso 1 1 calc R U . . .
C21 C 0.1063(6) -0.1826(4) 0.1205(3) 0.0210(19) Uani 1 1 d . . . . .
H21A H 0.0647 -0.2275 0.1258 0.025 Uiso 1 1 calc R U . . .
H21B H 0.1072 -0.1542 0.1550 0.025 Uiso 1 1 calc R U . . .
C22 C 0.0638(6) -0.1359(4) 0.0746(3) 0.0165(18) Uani 1 1 d . . . . .
H22 H 0.0627 -0.1677 0.0412 0.020 Uiso 1 1 calc R U . . .
C23 C -0.0420(6) -0.1053(4) 0.0814(3) 0.0173(18) Uani 1 1 d . . . . .
C24 C -0.0706(6) -0.0666(4) 0.1281(3) 0.025(2) Uani 1 1 d . . . . .
H24 H -0.0230 -0.0580 0.1565 0.031 Uiso 1 1 calc R U . . .
C25 C -0.1695(8) -0.0407(4) 0.1328(3) 0.0333(19) Uani 1 1 d . . . . .
H25 H -0.1890 -0.0150 0.1649 0.040 Uiso 1 1 calc R U . . .
C26 C -0.2397(7) -0.0513(4) 0.0921(4) 0.031(2) Uani 1 1 d . . . . .
H26 H -0.3068 -0.0331 0.0957 0.038 Uiso 1 1 calc R U . . .
C27 C -0.2099(7) -0.0892(4) 0.0456(4) 0.028(2) Uani 1 1 d . . . . .
H27 H -0.2576 -0.0973 0.0172 0.034 Uiso 1 1 calc R U . . .
C28 C -0.1127(7) -0.1154(4) 0.0398(4) 0.023(2) Uani 1 1 d . . . . .
H28 H -0.0936 -0.1404 0.0073 0.028 Uiso 1 1 calc R U . . .
C29 C 0.3515(5) -0.1377(4) 0.0435(3) 0.0145(17) Uani 1 1 d . . . . .
C30 C 0.4290(6) -0.0856(4) 0.0433(3) 0.0186(18) Uani 1 1 d . . . . .
H30 H 0.4286 -0.0474 0.0700 0.022 Uiso 1 1 calc R U . . .
C31 C 0.5064(6) -0.0878(4) 0.0056(3) 0.0229(18) Uani 1 1 d . . . . .
H31 H 0.5582 -0.0514 0.0065 0.027 Uiso 1 1 calc R U . . .
C32 C 0.5091(6) -0.1428(4) -0.0337(3) 0.0234(19) Uani 1 1 d . . . . .
H32 H 0.5630 -0.1449 -0.0593 0.028 Uiso 1 1 calc R U . . .
C33 C 0.4328(6) -0.1944(4) -0.0351(3) 0.0217(19) Uani 1 1 d . . . . .
H33 H 0.4336 -0.2320 -0.0621 0.026 Uiso 1 1 calc R U . . .
C34 C 0.3548(6) -0.1918(4) 0.0027(3) 0.0183(18) Uani 1 1 d . . . . .
H34 H 0.3023 -0.2276 0.0008 0.022 Uiso 1 1 calc R U . . .
C35 C 0.0753(6) 0.2626(4) 0.2318(3) 0.0194(19) Uani 1 1 d . . . . .
H35 H 0.0503 0.2871 0.2658 0.023 Uiso 1 1 calc R U . . .
C46 C -0.0125(7) 0.2239(5) 0.1447(4) 0.038(2) Uani 1 1 d . . . . .
H46 H 0.0503 0.2275 0.1260 0.046 Uiso 1 1 calc R U . . .
C36 C 0.1468(6) 0.3177(4) 0.2044(3) 0.028(2) Uani 1 1 d . . . . .
H36A H 0.1684 0.2990 0.1682 0.033 Uiso 1 1 calc R U . . .
H36B H 0.1127 0.3659 0.1993 0.033 Uiso 1 1 calc R U . . .
C37 C 0.2368(6) 0.3256(4) 0.2418(3) 0.023(2) Uani 1 1 d . . . . .
H37A H 0.2165 0.3509 0.2759 0.028 Uiso 1 1 calc R U . . .
H37B H 0.2904 0.3552 0.2239 0.028 Uiso 1 1 calc R U . . .
C38 C 0.2761(6) 0.2477(4) 0.2545(3) 0.0183(18) Uani 1 1 d . . . . .
H38 H 0.3176 0.2327 0.2223 0.022 Uiso 1 1 calc R U . . .
C39 C 0.3430(7) 0.2390(4) 0.3029(3) 0.0225(18) Uani 1 1 d . . . . .
C40 C 0.4272(7) 0.1929(5) 0.3004(4) 0.039(2) Uani 1 1 d . . . . .
H40 H 0.4415 0.1676 0.2673 0.047 Uiso 1 1 calc R U . . .
C44 C 0.3282(8) 0.2750(4) 0.3524(3) 0.0296(19) Uani 1 1 d . . . . .
H44 H 0.2721 0.3076 0.3557 0.035 Uiso 1 1 calc R U . . .
C51 C 0.1225(6) 0.1714(4) 0.3255(3) 0.0177(18) Uani 1 1 d . . . . .
H51A H 0.1416 0.2149 0.3478 0.021 Uiso 1 1 calc R U . . .
H51B H 0.0481 0.1653 0.3276 0.021 Uiso 1 1 calc R U . . .
C52 C 0.1748(7) 0.1025(3) 0.3475(3) 0.0202(17) Uani 1 1 d . . . . .
H52A H 0.1366 0.0828 0.3791 0.024 Uiso 1 1 calc R U . . .
H52B H 0.2442 0.1149 0.3598 0.024 Uiso 1 1 calc R U . . .
C53 C 0.0813(6) -0.0367(4) 0.3118(3) 0.0208(18) Uani 1 1 d . . . . .
H53 H 0.0707 -0.0690 0.2792 0.025 Uiso 1 1 calc R U . . .
C63 C -0.0201(6) -0.0036(4) 0.3252(3) 0.023(2) Uani 1 1 d . . . . .
C68 C -0.0749(6) 0.0329(4) 0.2847(4) 0.031(2) Uani 1 1 d . . . . .
H68 H -0.0469 0.0375 0.2491 0.038 Uiso 1 1 calc R U . . .
C67 C -0.1691(8) 0.0623(4) 0.2956(4) 0.044(2) Uani 1 1 d . . . . .
H67 H -0.2062 0.0860 0.2673 0.053 Uiso 1 1 calc R U . . .
C66 C -0.2093(7) 0.0575(5) 0.3470(4) 0.049(3) Uani 1 1 d . . . . .
H66 H -0.2737 0.0787 0.3545 0.059 Uiso 1 1 calc R U . . .
C65 C -0.1571(7) 0.0222(5) 0.3875(4) 0.045(2) Uani 1 1 d . . . . .
H65 H -0.1856 0.0183 0.4229 0.053 Uiso 1 1 calc R U . . .
C64 C -0.0621(7) -0.0078(5) 0.3767(3) 0.032(2) Uani 1 1 d . . . . .
H64 H -0.0256 -0.0315 0.4052 0.038 Uiso 1 1 calc R U . . .
C54 C 0.1325(6) -0.0848(4) 0.3548(3) 0.026(2) Uani 1 1 d . . . . .
H54A H 0.1365 -0.0582 0.3901 0.031 Uiso 1 1 calc R U . . .
H54B H 0.0938 -0.1310 0.3603 0.031 Uiso 1 1 calc R U . . .
C55 C 0.2383(6) -0.1018(4) 0.3336(3) 0.026(2) Uani 1 1 d . . . . .
H55A H 0.2343 -0.1359 0.3021 0.032 Uiso 1 1 calc R U . . .
H55B H 0.2792 -0.1256 0.3625 0.032 Uiso 1 1 calc R U . . .
C56 C 0.2872(6) -0.0282(4) 0.3162(3) 0.0225(19) Uani 1 1 d . . . . .
H56 H 0.3136 -0.0048 0.3504 0.027 Uiso 1 1 calc R U . . .
C57 C 0.3771(6) -0.0377(4) 0.2791(3) 0.0220(18) Uani 1 1 d . . . . .
C62 C 0.4702(6) -0.0104(4) 0.2932(4) 0.028(2) Uani 1 1 d . . . . .
H62 H 0.4767 0.0179 0.3257 0.034 Uiso 1 1 calc R U . . .
C61 C 0.5555(7) -0.0231(4) 0.2612(4) 0.032(2) Uani 1 1 d . . . . .
H61 H 0.6193 -0.0039 0.2721 0.038 Uiso 1 1 calc R U . . .
C60 C 0.5476(7) -0.0633(4) 0.2138(4) 0.032(2) Uani 1 1 d . . . . .
H60 H 0.6053 -0.0711 0.1913 0.039 Uiso 1 1 calc R U . . .
C59 C 0.4548(7) -0.0919(5) 0.1993(3) 0.039(2) Uani 1 1 d . . . . .
H59 H 0.4490 -0.1214 0.1674 0.047 Uiso 1 1 calc R U . . .
C58 C 0.3700(7) -0.0782(5) 0.2308(3) 0.035(2) Uani 1 1 d . . . . .
H58 H 0.3060 -0.0965 0.2194 0.042 Uiso 1 1 calc R U . . .
C41 C 0.4912(8) 0.1827(6) 0.3450(5) 0.061(3) Uani 1 1 d . . . . .
H41 H 0.5479 0.1505 0.3423 0.074 Uiso 1 1 calc R U . . .
C45 C -0.0173(6) 0.2398(4) 0.2003(3) 0.026(2) Uani 1 1 d . . . . .
C50 C -0.1099(7) 0.2334(4) 0.2267(4) 0.032(2) Uani 1 1 d . . . . .
H50 H -0.1143 0.2436 0.2647 0.038 Uiso 1 1 calc R U . . .
C43 C 0.3909(8) 0.2657(4) 0.3967(4) 0.040(2) Uani 1 1 d . . . . .
H43 H 0.3779 0.2914 0.4298 0.048 Uiso 1 1 calc R U . . .
C42 C 0.4716(9) 0.2194(5) 0.3928(5) 0.056(3) Uani 1 1 d . . . . .
H42 H 0.5148 0.2124 0.4234 0.068 Uiso 1 1 calc R U . . .
C47 C -0.0991(8) 0.2029(5) 0.1168(4) 0.047(3) Uani 1 1 d . . . . .
H47 H -0.0949 0.1923 0.0789 0.056 Uiso 1 1 calc R U . . .
C48 C -0.1904(8) 0.1972(5) 0.1428(4) 0.044(3) Uani 1 1 d . . . . .
H48 H -0.2493 0.1832 0.1231 0.053 Uiso 1 1 calc R U . . .
C49 C -0.1966(7) 0.2120(4) 0.1982(4) 0.043(3) Uani 1 1 d . . . . .
H49 H -0.2596 0.2077 0.2166 0.051 Uiso 1 1 calc R U . . .

loop_
_atom_site_aniso_label
_atom_site_aniso_U_11
_atom_site_aniso_U_22
_atom_site_aniso_U_33
_atom_site_aniso_U_23
_atom_site_aniso_U_13
_atom_site_aniso_U_12
Rh1 0.0203(3) 0.0113(3) 0.0127(3) -0.0008(2) 0.0000(3) 0.0004(3)
Rh2 0.0186(3) 0.0110(3) 0.0129(3) -0.0014(2) -0.0003(3) -0.0003(3)
P1 0.0195(11) 0.0141(10) 0.0135(10) -0.0005(9) 0.0007(9) -0.0003(9)
P2 0.0149(9) 0.0126(9) 0.0139(9) -0.0014(7) -0.0013(11) -0.0008(10)
P3 0.0185(11) 0.0124(9) 0.0150(9) -0.0007(7) -0.0003(11) 0.0002(11)
P4 0.0213(11) 0.0143(9) 0.0126(9) -0.0005(9) -0.0022(10) -0.0034(10)
C1 0.021(5) 0.021(4) 0.024(5) 0.001(4) -0.003(4) 0.001(4)
C2 0.036(6) 0.015(4) 0.040(5) 0.006(4) -0.013(5) -0.003(4)
C3 0.023(5) 0.012(4) 0.040(5) 0.002(4) -0.010(4) -0.002(4)
C4 0.021(5) 0.022(4) 0.018(4) 0.001(3) -0.002(4) -0.012(4)
C5 0.022(5) 0.007(4) 0.025(5) -0.002(3) -0.003(4) -0.008(3)
C6 0.016(4) 0.022(4) 0.028(5) -0.003(4) -0.001(4) 0.002(3)
C7 0.036(5) 0.026(5) 0.024(5) 0.001(4) -0.012(4) 0.000(4)
C8 0.014(4) 0.021(4) 0.047(6) 0.006(4) -0.009(4) 0.004(4)
C9 0.017(5) 0.013(4) 0.053(6) 0.005(4) 0.007(5) 0.000(4)
C10 0.025(5) 0.014(4) 0.026(5) -0.002(4) 0.004(4) -0.002(4)
C11 0.026(5) 0.017(4) 0.018(4) 0.000(3) 0.001(4) -0.002(4)
C12 0.023(4) 0.021(4) 0.025(4) 0.003(4) -0.006(4) 0.002(4)
C13 0.024(5) 0.020(4) 0.041(5) 0.002(4) -0.005(4) -0.005(4)
C14 0.027(5) 0.032(5) 0.030(5) -0.008(4) -0.012(4) 0.003(4)
C15 0.038(5) 0.032(5) 0.016(4) 0.001(4) -0.005(4) 0.010(4)
C16 0.020(5) 0.030(5) 0.018(4) 0.003(4) 0.002(4) 0.001(4)
C17 0.020(4) 0.024(4) 0.017(4) -0.002(3) 0.002(4) 0.002(4)
C18 0.023(4) 0.013(4) 0.019(4) -0.005(3) -0.008(4) 0.005(4)
C19 0.024(5) 0.012(4) 0.015(4) -0.003(3) -0.001(4) 0.003(4)
C20 0.026(5) 0.018(4) 0.029(5) 0.000(4) -0.002(4) 0.000(4)
C21 0.022(5) 0.012(4) 0.029(5) 0.005(4) -0.004(4) 0.001(4)
C22 0.015(4) 0.021(4) 0.013(4) -0.001(3) 0.003(4) -0.003(4)
C23 0.015(4) 0.012(4) 0.025(4) 0.003(3) 0.001(4) -0.005(3)
C24 0.023(5) 0.020(4) 0.034(5) -0.003(4) 0.005(4) 0.000(4)
C25 0.037(5) 0.027(4) 0.035(5) -0.002(4) 0.015(6) 0.006(6)
C26 0.023(5) 0.022(5) 0.050(6) 0.011(4) 0.005(5) 0.012(4)
C27 0.023(5) 0.030(5) 0.032(5) 0.009(4) -0.005(4) 0.007(4)
C28 0.027(5) 0.023(5) 0.020(5) 0.000(4) 0.002(4) -0.004(4)
C29 0.011(5) 0.019(4) 0.014(4) 0.003(3) -0.001(3) 0.004(3)
C30 0.020(4) 0.013(4) 0.023(4) -0.002(4) -0.005(4) 0.002(4)
C31 0.017(4) 0.019(4) 0.033(5) 0.005(4) 0.000(4) -0.006(4)
C32 0.019(5) 0.024(4) 0.027(5) 0.006(4) 0.005(4) 0.011(4)
C33 0.029(5) 0.019(4) 0.017(4) -0.006(4) -0.002(4) 0.008(4)
C34 0.021(5) 0.013(4) 0.021(4) -0.001(3) -0.005(4) 0.002(3)
C35 0.019(4) 0.014(4) 0.025(5) -0.005(4) -0.007(4) 0.007(4)
C46 0.028(5) 0.046(6) 0.040(6) -0.014(5) -0.013(5) 0.012(5)
C36 0.038(6) 0.014(4) 0.032(5) 0.004(4) -0.011(5) -0.001(4)
C37 0.034(5) 0.012(4) 0.024(5) 0.006(3) -0.001(4) -0.001(4)
C38 0.018(4) 0.017(4) 0.020(4) 0.000(3) -0.002(4) 0.000(4)
C39 0.028(5) 0.013(4) 0.027(4) 0.002(3) -0.008(5) -0.006(4)
C40 0.034(5) 0.032(5) 0.051(7) -0.007(5) -0.015(5) 0.006(4)
C44 0.043(5) 0.023(4) 0.023(4) -0.002(3) -0.008(5) -0.011(5)
C51 0.021(4) 0.017(4) 0.015(4) -0.004(3) 0.001(4) -0.004(4)
C52 0.021(4) 0.019(4) 0.021(4) -0.005(3) 0.000(4) -0.002(4)
C53 0.027(5) 0.024(4) 0.012(4) -0.006(4) -0.004(4) -0.005(4)
C63 0.028(5) 0.019(4) 0.022(5) -0.002(4) 0.005(4) -0.012(4)
C68 0.020(5) 0.030(5) 0.044(6) 0.006(5) 0.007(4) -0.003(4)
C67 0.033(5) 0.035(5) 0.064(6) 0.015(5) -0.005(7) -0.004(5)
C66 0.026(5) 0.055(7) 0.066(8) -0.018(6) 0.006(6) -0.012(5)
C65 0.025(5) 0.073(7) 0.036(5) -0.024(5) 0.008(5) -0.021(6)
C64 0.027(5) 0.043(5) 0.026(5) -0.007(4) -0.004(4) -0.016(4)
C54 0.035(5) 0.023(4) 0.019(4) 0.003(4) -0.001(4) -0.007(4)
C55 0.035(5) 0.019(5) 0.026(5) 0.002(4) -0.007(4) -0.001(4)
C56 0.034(5) 0.011(4) 0.023(4) 0.005(4) -0.005(4) -0.001(4)
C57 0.028(5) 0.018(4) 0.020(4) 0.001(4) -0.002(4) 0.004(4)
C62 0.035(5) 0.021(4) 0.029(5) 0.000(4) -0.010(5) 0.003(4)
C61 0.022(5) 0.026(5) 0.048(6) 0.007(4) -0.004(5) 0.008(4)
C60 0.030(5) 0.034(5) 0.033(5) 0.009(4) 0.005(5) 0.015(4)
C59 0.038(6) 0.054(6) 0.026(5) -0.008(5) -0.006(5) 0.023(5)
C58 0.025(5) 0.054(6) 0.025(4) -0.007(5) -0.006(4) 0.005(5)
C41 0.049(7) 0.039(6) 0.095(10) -0.005(6) -0.042(8) 0.016(6)
C45 0.028(5) 0.015(4) 0.034(5) -0.005(4) -0.010(5) 0.006(4)
C50 0.035(6) 0.025(5) 0.035(6) 0.002(4) -0.006(5) 0.002(4)
C43 0.064(7) 0.020(5) 0.036(6) -0.001(4) -0.018(6) -0.014(5)
C42 0.071(8) 0.029(6) 0.069(8) 0.008(6) -0.041(7) -0.020(6)
C47 0.055(7) 0.035(6) 0.050(7) -0.016(5) -0.027(6) 0.013(5)
C48 0.041(7) 0.026(5) 0.064(7) 0.000(5) -0.032(6) 0.003(5)
C49 0.031(6) 0.029(5) 0.068(8) 0.011(5) -0.014(6) -0.006(4)

loop_
_atom_type_symbol
_atom_type_description
_atom_type_scat_dispersion_real
_atom_type_scat_dispersion_imag
_atom_type_scat_source
C C 0.0033 0.0016 'International Tables Vol C Tables 4.2.6.8 and 6.1.1.4'
H H 0.0000 0.0000 'International Tables Vol C Tables 4.2.6.8 and 6.1.1.4'
P P 0.1023 0.0942 'International Tables Vol C Tables 4.2.6.8 and 6.1.1.4'
Rh Rh -1.1178 0.9187 'International Tables Vol C Tables 4.2.6.8 and 6.1.1.4'

loop_
_geom_angle_atom_site_label_1
_geom_angle_atom_site_label_2
_geom_angle_atom_site_label_3
_geom_angle
_geom_angle_site_symmetry_1
_geom_angle_site_symmetry_3
_geom_angle_publ_flag
P2 Rh1 P1 85.34(7) . . ?
P2 Rh1 Rh2 138.15(5) . . ?
P1 Rh1 Rh2 135.30(6) . . ?
P3 Rh2 P4 85.02(7) . . ?
P3 Rh2 Rh1 136.59(5) . . ?
P4 Rh2 Rh1 138.39(5) . . ?
C17 P1 C4 101.9(3) . . ?
C17 P1 C1 109.1(4) . . ?
C4 P1 C1 92.9(3) . . ?
C17 P1 Rh1 113.1(2) . . ?
C4 P1 Rh1 120.2(2) . . ?
C1 P1 Rh1 117.1(3) . . ?
C18 P2 C22 102.5(4) . . ?
C18 P2 C19 110.9(4) . . ?
C22 P2 C19 92.5(3) . . ?
C18 P2 Rh1 113.2(2) . . ?
C22 P2 Rh1 121.9(3) . . ?
C19 P2 Rh1 113.8(2) . . ?
C51 P3 C35 102.5(4) . . ?
C51 P3 C38 107.7(3) . . ?
C35 P3 C38 92.9(3) . . ?
C51 P3 Rh2 110.6(2) . . ?
C35 P3 Rh2 122.1(2) . . ?
C38 P3 Rh2 118.7(3) . . ?
C52 P4 C53 104.0(3) . . ?
C52 P4 C56 101.3(4) . . ?
C53 P4 C56 93.2(3) . . ?
C52 P4 Rh2 112.6(2) . . ?
C53 P4 Rh2 117.5(2) . . ?
C56 P4 Rh2 124.8(3) . . ?
C11 C1 C2 117.1(6) . . ?
C11 C1 P1 115.9(5) . . ?
C2 C1 P1 106.4(5) . . ?
C11 C1 H1 105.4 . . ?
C2 C1 H1 105.4 . . ?
P1 C1 H1 105.4 . . ?
C3 C2 C1 106.3(6) . . ?
C3 C2 H2A 110.5 . . ?
C1 C2 H2A 110.5 . . ?
C3 C2 H2B 110.5 . . ?
C1 C2 H2B 110.5 . . ?
H2A C2 H2B 108.7 . . ?
C2 C3 C4 104.3(6) . . ?
C2 C3 H3A 110.9 . . ?
C4 C3 H3A 110.9 . . ?
C2 C3 H3B 110.9 . . ?
C4 C3 H3B 110.9 . . ?
H3A C3 H3B 108.9 . . ?
C5 C4 C3 114.4(6) . . ?
C5 C4 P1 117.3(5) . . ?
C3 C4 P1 103.9(5) . . ?
C5 C4 H4 106.8 . . ?
C3 C4 H4 106.8 . . ?
P1 C4 H4 106.8 . . ?
C6 C5 C10 118.7(7) . . ?
C6 C5 C4 121.6(7) . . ?
C10 C5 C4 119.7(7) . . ?
C7 C6 C5 120.4(8) . . ?
C7 C6 H6 119.8 . . ?
C5 C6 H6 119.8 . . ?
C6 C7 C8 120.7(8) . . ?
C6 C7 H7 119.7 . . ?
C8 C7 H7 119.7 . . ?
C9 C8 C7 119.1(8) . . ?
C9 C8 H8 120.4 . . ?
C7 C8 H8 120.4 . . ?
C8 C9 C10 120.5(8) . . ?
C8 C9 H9 119.8 . . ?
C10 C9 H9 119.8 . . ?
C9 C10 C5 120.6(8) . . ?
C9 C10 H10 119.7 . . ?
C5 C10 H10 119.7 . . ?
C16 C11 C12 118.1(7) . . ?
C16 C11 C1 122.8(7) . . ?
C12 C11 C1 119.1(7) . . ?
C11 C12 C13 120.8(7) . . ?
C11 C12 H12 119.6 . . ?
C13 C12 H12 119.6 . . ?
C12 C13 C14 120.2(8) . . ?
C12 C13 H13 119.9 . . ?
C14 C13 H13 119.9 . . ?
C15 C14 C13 119.0(8) . . ?
C15 C14 H14 120.5 . . ?
C13 C14 H14 120.5 . . ?
C14 C15 C16 120.6(7) . . ?
C14 C15 H15 119.7 . . ?
C16 C15 H15 119.7 . . ?
C11 C16 C15 121.3(8) . . ?
C11 C16 H16 119.4 . . ?
C15 C16 H16 119.4 . . ?
C18 C17 P1 110.1(5) . . ?
C18 C17 H17A 109.6 . . ?
P1 C17 H17A 109.6 . . ?
C18 C17 H17B 109.6 . . ?
P1 C17 H17B 109.6 . . ?
H17A C17 H17B 108.2 . . ?
C17 C18 P2 110.1(5) . . ?
C17 C18 H18A 109.6 . . ?
P2 C18 H18A 109.6 . . ?
C17 C18 H18B 109.6 . . ?
P2 C18 H18B 109.6 . . ?
H18A C18 H18B 108.2 . . ?
C29 C19 C20 118.7(6) . . ?
C29 C19 P2 114.1(5) . . ?
C20 C19 P2 106.5(5) . . ?
C29 C19 H19 105.5 . . ?
C20 C19 H19 105.5 . . ?
P2 C19 H19 105.5 . . ?
C21 C20 C19 107.5(6) . . ?
C21 C20 H20A 110.2 . . ?
C19 C20 H20A 110.2 . . ?
C21 C20 H20B 110.2 . . ?
C19 C20 H20B 110.2 . . ?
H20A C20 H20B 108.5 . . ?
C22 C21 C20 106.1(7) . . ?
C22 C21 H21A 110.5 . . ?
C20 C21 H21A 110.5 . . ?
C22 C21 H21B 110.5 . . ?
C20 C21 H21B 110.5 . . ?
H21A C21 H21B 108.7 . . ?
C23 C22 C21 117.6(7) . . ?
C23 C22 P2 115.1(5) . . ?
C21 C22 P2 103.0(5) . . ?
C23 C22 H22 106.8 . . ?
C21 C22 H22 106.8 . . ?
P2 C22 H22 106.8 . . ?
C24 C23 C28 119.0(7) . . ?
C24 C23 C22 121.7(7) . . ?
C28 C23 C22 119.3(7) . . ?
C25 C24 C23 119.4(8) . . ?
C25 C24 H24 120.3 . . ?
C23 C24 H24 120.3 . . ?
C26 C25 C24 121.7(8) . . ?
C26 C25 H25 119.1 . . ?
C24 C25 H25 119.1 . . ?
C25 C26 C27 118.3(8) . . ?
C25 C26 H26 120.9 . . ?
C27 C26 H26 120.9 . . ?
C28 C27 C26 121.3(8) . . ?
C28 C27 H27 119.3 . . ?
C26 C27 H27 119.3 . . ?
C27 C28 C23 120.3(8) . . ?
C27 C28 H28 119.9 . . ?
C23 C28 H28 119.9 . . ?
C30 C29 C34 116.7(7) . . ?
C30 C29 C19 119.9(6) . . ?
C34 C29 C19 123.4(7) . . ?
C31 C30 C29 121.8(7) . . ?
C31 C30 H30 119.1 . . ?
C29 C30 H30 119.1 . . ?
C30 C31 C32 120.4(8) . . ?
C30 C31 H31 119.8 . . ?
C32 C31 H31 119.8 . . ?
C33 C32 C31 119.1(8) . . ?
C33 C32 H32 120.4 . . ?
C31 C32 H32 120.4 . . ?
C32 C33 C34 120.4(7) . . ?
C32 C33 H33 119.8 . . ?
C34 C33 H33 119.8 . . ?
C33 C34 C29 121.6(7) . . ?
C33 C34 H34 119.2 . . ?
C29 C34 H34 119.2 . . ?
C45 C35 C36 117.1(7) . . ?
C45 C35 P3 116.0(5) . . ?
C36 C35 P3 103.7(5) . . ?
C45 C35 H35 106.4 . . ?
C36 C35 H35 106.4 . . ?
P3 C35 H35 106.4 . . ?
C47 C46 C45 120.2(9) . . ?
C47 C46 H46 119.9 . . ?
C45 C46 H46 119.9 . . ?
C37 C36 C35 106.3(6) . . ?
C37 C36 H36A 110.5 . . ?
C35 C36 H36A 110.5 . . ?
C37 C36 H36B 110.5 . . ?
C35 C36 H36B 110.5 . . ?
H36A C36 H36B 108.7 . . ?
C36 C37 C38 107.6(6) . . ?
C36 C37 H37A 110.2 . . ?
C38 C37 H37A 110.2 . . ?
C36 C37 H37B 110.2 . . ?
C38 C37 H37B 110.2 . . ?
H37A C37 H37B 108.5 . . ?
C39 C38 C37 117.4(6) . . ?
C39 C38 P3 114.8(5) . . ?
C37 C38 P3 105.7(5) . . ?
C39 C38 H38 106.0 . . ?
C37 C38 H38 106.0 . . ?
P3 C38 H38 106.0 . . ?
C40 C39 C44 115.6(8) . . ?
C40 C39 C38 120.2(7) . . ?
C44 C39 C38 124.2(8) . . ?
C39 C40 C41 122.0(9) . . ?
C39 C40 H40 119.0 . . ?
C41 C40 H40 119.0 . . ?
C43 C44 C39 123.2(9) . . ?
C43 C44 H44 118.4 . . ?
C39 C44 H44 118.4 . . ?
C52 C51 P3 109.1(5) . . ?
C52 C51 H51A 109.9 . . ?
P3 C51 H51A 109.9 . . ?
C52 C51 H51B 109.9 . . ?
P3 C51 H51B 109.9 . . ?
H51A C51 H51B 108.3 . . ?
C51 C52 P4 108.6(5) . . ?
C51 C52 H52A 110.0 . . ?
P4 C52 H52A 110.0 . . ?
C51 C52 H52B 110.0 . . ?
P4 C52 H52B 110.0 . . ?
H52A C52 H52B 108.4 . . ?
C63 C53 C54 118.2(7) . . ?
C63 C53 P4 114.3(5) . . ?
C54 C53 P4 104.5(5) . . ?
C63 C53 H53 106.3 . . ?
C54 C53 H53 106.3 . . ?
P4 C53 H53 106.3 . . ?
C64 C63 C68 117.9(8) . . ?
C64 C63 C53 122.3(8) . . ?
C68 C63 C53 119.8(7) . . ?
C67 C68 C63 120.9(8) . . ?
C67 C68 H68 119.5 . . ?
C63 C68 H68 119.5 . . ?
C66 C67 C68 120.2(9) . . ?
C66 C67 H67 119.9 . . ?
C68 C67 H67 119.9 . . ?
C65 C66 C67 120.1(9) . . ?
C65 C66 H66 119.9 . . ?
C67 C66 H66 119.9 . . ?
C66 C65 C64 120.0(9) . . ?
C66 C65 H65 120.0 . . ?
C64 C65 H65 120.0 . . ?
C63 C64 C65 120.9(9) . . ?
C63 C64 H64 119.6 . . ?
C65 C64 H64 119.6 . . ?
C55 C54 C53 106.6(6) . . ?
C55 C54 H54A 110.4 . . ?
C53 C54 H54A 110.4 . . ?
C55 C54 H54B 110.4 . . ?
C53 C54 H54B 110.4 . . ?
H54A C54 H54B 108.6 . . ?
C54 C55 C56 107.7(6) . . ?
C54 C55 H55A 110.2 . . ?
C56 C55 H55A 110.2 . . ?
C54 C55 H55B 110.2 . . ?
C56 C55 H55B 110.2 . . ?
H55A C55 H55B 108.5 . . ?
C57 C56 C55 113.4(6) . . ?
C57 C56 P4 118.0(5) . . ?
C55 C56 P4 105.9(5) . . ?
C57 C56 H56 106.2 . . ?
C55 C56 H56 106.2 . . ?
P4 C56 H56 106.2 . . ?
C62 C57 C58 117.7(8) . . ?
C62 C57 C56 120.8(7) . . ?
C58 C57 C56 121.4(7) . . ?
C57 C62 C61 121.5(8) . . ?
C57 C62 H62 119.2 . . ?
C61 C62 H62 119.2 . . ?
C60 C61 C62 120.2(8) . . ?
C60 C61 H61 119.9 . . ?
C62 C61 H61 119.9 . . ?
C61 C60 C59 119.0(9) . . ?
C61 C60 H60 120.5 . . ?
C59 C60 H60 120.5 . . ?
C60 C59 C58 120.6(8) . . ?
C60 C59 H59 119.7 . . ?
C58 C59 H59 119.7 . . ?
C59 C58 C57 121.0(8) . . ?
C59 C58 H58 119.5 . . ?
C57 C58 H58 119.5 . . ?
C42 C41 C40 119.4(10) . . ?
C42 C41 H41 120.3 . . ?
C40 C41 H41 120.3 . . ?
C50 C45 C46 118.7(8) . . ?
C50 C45 C35 119.9(8) . . ?
C46 C45 C35 121.4(8) . . ?
C45 C50 C49 120.7(8) . . ?
C45 C50 H50 119.6 . . ?
C49 C50 H50 119.6 . . ?
C42 C43 C44 119.4(9) . . ?
C42 C43 H43 120.3 . . ?
C44 C43 H43 120.3 . . ?
C43 C42 C41 120.5(10) . . ?
C43 C42 H42 119.8 . . ?
C41 C42 H42 119.8 . . ?
C48 C47 C46 121.1(9) . . ?
C48 C47 H47 119.5 . . ?
C46 C47 H47 119.5 . . ?
C47 C48 C49 119.6(9) . . ?
C47 C48 H48 120.2 . . ?
C49 C48 H48 120.2 . . ?
C48 C49 C50 119.8(9) . . ?
C48 C49 H49 120.1 . . ?
C50 C49 H49 120.1 . . ?

loop_
_geom_bond_atom_site_label_1
_geom_bond_atom_site_label_2
_geom_bond_distance
_geom_bond_site_symmetry_2
_geom_bond_publ_flag
Rh1 P2 2.1654(17) . ?
Rh1 P1 2.178(2) . ?
Rh1 Rh2 2.6246(7) . ?
Rh2 P3 2.1743(18) . ?
Rh2 P4 2.1842(18) . ?
P1 C17 1.854(7) . ?
P1 C4 1.863(7) . ?
P1 C1 1.876(8) . ?
P2 C18 1.833(6) . ?
P2 C22 1.859(8) . ?
P2 C19 1.891(8) . ?
P3 C51 1.842(7) . ?
P3 C35 1.874(7) . ?
P3 C38 1.884(8) . ?
P4 C52 1.862(7) . ?
P4 C53 1.867(8) . ?
P4 C56 1.882(8) . ?
C1 C11 1.504(10) . ?
C1 C2 1.550(10) . ?
C1 H1 1.0000 . ?
C2 C3 1.542(11) . ?
C2 H2A 0.9900 . ?
C2 H2B 0.9900 . ?
C3 C4 1.550(10) . ?
C3 H3A 0.9900 . ?
C3 H3B 0.9900 . ?
C4 C5 1.513(10) . ?
C4 H4 1.0000 . ?
C5 C6 1.386(10) . ?
C5 C10 1.390(11) . ?
C6 C7 1.384(10) . ?
C6 H6 0.9500 . ?
C7 C8 1.386(11) . ?
C7 H7 0.9500 . ?
C8 C9 1.377(11) . ?
C8 H8 0.9500 . ?
C9 C10 1.386(11) . ?
C9 H9 0.9500 . ?
C10 H10 0.9500 . ?
C11 C16 1.383(10) . ?
C11 C12 1.390(10) . ?
C12 C13 1.391(10) . ?
C12 H12 0.9500 . ?
C13 C14 1.391(11) . ?
C13 H13 0.9500 . ?
C14 C15 1.375(11) . ?
C14 H14 0.9500 . ?
C15 C16 1.385(11) . ?
C15 H15 0.9500 . ?
C16 H16 0.9500 . ?
C17 C18 1.537(9) . ?
C17 H17A 0.9900 . ?
C17 H17B 0.9900 . ?
C18 H18A 0.9900 . ?
C18 H18B 0.9900 . ?
C19 C29 1.485(10) . ?
C19 C20 1.548(10) . ?
C19 H19 1.0000 . ?
C20 C21 1.542(10) . ?
C20 H20A 0.9900 . ?
C20 H20B 0.9900 . ?
C21 C22 1.515(10) . ?
C21 H21A 0.9900 . ?
C21 H21B 0.9900 . ?
C22 C23 1.511(10) . ?
C22 H22 1.0000 . ?
C23 C24 1.394(10) . ?
C23 C28 1.395(11) . ?
C24 C25 1.391(12) . ?
C24 H24 0.9500 . ?
C25 C26 1.376(12) . ?
C25 H25 0.9500 . ?
C26 C27 1.387(11) . ?
C26 H26 0.9500 . ?
C27 C28 1.374(11) . ?
C27 H27 0.9500 . ?
C28 H28 0.9500 . ?
C29 C30 1.392(10) . ?
C29 C34 1.400(9) . ?
C30 C31 1.379(10) . ?
C30 H30 0.9500 . ?
C31 C32 1.386(10) . ?
C31 H31 0.9500 . ?
C32 C33 1.373(11) . ?
C32 H32 0.9500 . ?
C33 C34 1.384(10) . ?
C33 H33 0.9500 . ?
C34 H34 0.9500 . ?
C35 C45 1.503(10) . ?
C35 C36 1.528(10) . ?
C35 H35 1.0000 . ?
C46 C47 1.386(12) . ?
C46 C45 1.393(11) . ?
C46 H46 0.9500 . ?
C36 C37 1.509(11) . ?
C36 H36A 0.9900 . ?
C36 H36B 0.9900 . ?
C37 C38 1.534(10) . ?
C37 H37A 0.9900 . ?
C37 H37B 0.9900 . ?
C38 C39 1.487(10) . ?
C38 H38 1.0000 . ?
C39 C40 1.391(11) . ?
C39 C44 1.391(10) . ?
C40 C41 1.394(13) . ?
C40 H40 0.9500 . ?
C44 C43 1.377(11) . ?
C44 H44 0.9500 . ?
C51 C52 1.523(9) . ?
C51 H51A 0.9900 . ?
C51 H51B 0.9900 . ?
C52 H52A 0.9900 . ?
C52 H52B 0.9900 . ?
C53 C63 1.502(11) . ?
C53 C54 1.524(10) . ?
C53 H53 1.0000 . ?
C63 C64 1.382(11) . ?
C63 C68 1.393(11) . ?
C68 C67 1.379(12) . ?
C68 H68 0.9500 . ?
C67 C66 1.370(12) . ?
C67 H67 0.9500 . ?
C66 C65 1.367(13) . ?
C66 H66 0.9500 . ?
C65 C64 1.392(12) . ?
C65 H65 0.9500 . ?
C64 H64 0.9500 . ?
C54 C55 1.522(11) . ?
C54 H54A 0.9900 . ?
C54 H54B 0.9900 . ?
C55 C56 1.542(10) . ?
C55 H55A 0.9900 . ?
C55 H55B 0.9900 . ?
C56 C57 1.505(11) . ?
C56 H56 1.0000 . ?
C57 C62 1.370(11) . ?
C57 C58 1.394(10) . ?
C62 C61 1.392(11) . ?
C62 H62 0.9500 . ?
C61 C60 1.375(11) . ?
C61 H61 0.9500 . ?
C60 C59 1.377(12) . ?
C60 H60 0.9500 . ?
C59 C58 1.382(11) . ?
C59 H59 0.9500 . ?
C58 H58 0.9500 . ?
C41 C42 1.371(15) . ?
C41 H41 0.9500 . ?
C45 C50 1.388(12) . ?
C50 C49 1.396(11) . ?
C50 H50 0.9500 . ?
C43 C42 1.359(13) . ?
C43 H43 0.9500 . ?
C42 H42 0.9500 . ?
C47 C48 1.369(14) . ?
C47 H47 0.9500 . ?
C48 C49 1.385(13) . ?
C48 H48 0.9500 . ?
C49 H49 0.9500 . ?

loop_
_geom_torsion_atom_site_label_1
_geom_torsion_atom_site_label_2
_geom_torsion_atom_site_label_3
_geom_torsion_atom_site_label_4
_geom_torsion
_geom_torsion_site_symmetry_1
_geom_torsion_site_symmetry_2
_geom_torsion_site_symmetry_3
_geom_torsion_site_symmetry_4
_geom_torsion_publ_flag
C17 P1 C1 C11 32.5(7) . . . . ?
C4 P1 C1 C11 136.1(6) . . . . ?
Rh1 P1 C1 C11 -97.6(6) . . . . ?
C17 P1 C1 C2 -99.8(6) . . . . ?
C4 P1 C1 C2 3.8(6) . . . . ?
Rh1 P1 C1 C2 130.2(5) . . . . ?
C11 C1 C2 C3 -164.2(7) . . . . ?
P1 C1 C2 C3 -32.6(7) . . . . ?
C1 C2 C3 C4 52.9(8) . . . . ?
C2 C3 C4 C5 -177.5(6) . . . . ?
C2 C3 C4 P1 -48.2(7) . . . . ?
C17 P1 C4 C5 -96.9(6) . . . . ?
C1 P1 C4 C5 152.8(6) . . . . ?
Rh1 P1 C4 C5 28.9(7) . . . . ?
C17 P1 C4 C3 135.7(5) . . . . ?
C1 P1 C4 C3 25.4(5) . . . . ?
Rh1 P1 C4 C3 -98.5(5) . . . . ?
C3 C4 C5 C6 69.4(9) . . . . ?
P1 C4 C5 C6 -52.7(8) . . . . ?
C3 C4 C5 C10 -112.3(8) . . . . ?
P1 C4 C5 C10 125.6(6) . . . . ?
C10 C5 C6 C7 0.2(11) . . . . ?
C4 C5 C6 C7 178.5(7) . . . . ?
C5 C6 C7 C8 0.7(11) . . . . ?
C6 C7 C8 C9 -0.1(12) . . . . ?
C7 C8 C9 C10 -1.3(12) . . . . ?
C8 C9 C10 C5 2.2(11) . . . . ?
C6 C5 C10 C9 -1.6(11) . . . . ?
C4 C5 C10 C9 -179.9(6) . . . . ?
C2 C1 C11 C16 4.2(11) . . . . ?
P1 C1 C11 C16 -122.9(7) . . . . ?
C2 C1 C11 C12 -174.4(7) . . . . ?
P1 C1 C11 C12 58.5(9) . . . . ?
C16 C11 C12 C13 1.0(11) . . . . ?
C1 C11 C12 C13 179.7(7) . . . . ?
C11 C12 C13 C14 -1.2(12) . . . . ?
C12 C13 C14 C15 0.9(12) . . . . ?
C13 C14 C15 C16 -0.5(12) . . . . ?
C12 C11 C16 C15 -0.6(12) . . . . ?
C1 C11 C16 C15 -179.3(7) . . . . ?
C14 C15 C16 C11 0.4(12) . . . . ?
C4 P1 C17 C18 151.7(5) . . . . ?
C1 P1 C17 C18 -110.9(6) . . . . ?
Rh1 P1 C17 C18 21.3(6) . . . . ?
P1 C17 C18 P2 -30.1(7) . . . . ?
C22 P2 C18 C17 162.2(5) . . . . ?
C19 P2 C18 C17 -100.2(5) . . . . ?
Rh1 P2 C18 C17 29.1(6) . . . . ?
C18 P2 C19 C29 23.3(7) . . . . ?
C22 P2 C19 C29 127.6(6) . . . . ?
Rh1 P2 C19 C29 -105.7(5) . . . . ?
C18 P2 C19 C20 -109.6(5) . . . . ?
C22 P2 C19 C20 -5.3(5) . . . . ?
Rh1 P2 C19 C20 121.4(5) . . . . ?
C29 C19 C20 C21 -152.9(7) . . . . ?
P2 C19 C20 C21 -22.6(7) . . . . ?
C19 C20 C21 C22 48.3(8) . . . . ?
C20 C21 C22 C23 -178.1(6) . . . . ?
C20 C21 C22 P2 -50.4(6) . . . . ?
C18 P2 C22 C23 -86.9(6) . . . . ?
C19 P2 C22 C23 161.0(6) . . . . ?
Rh1 P2 C22 C23 40.8(7) . . . . ?
C18 P2 C22 C21 143.8(5) . . . . ?
C19 P2 C22 C21 31.7(5) . . . . ?
Rh1 P2 C22 C21 -88.5(5) . . . . ?
C21 C22 C23 C24 51.2(10) . . . . ?
P2 C22 C23 C24 -70.5(8) . . . . ?
C21 C22 C23 C28 -129.5(8) . . . . ?
P2 C22 C23 C28 108.9(7) . . . . ?
C28 C23 C24 C25 1.7(11) . . . . ?
C22 C23 C24 C25 -178.9(7) . . . . ?
C23 C24 C25 C26 -1.0(12) . . . . ?
C24 C25 C26 C27 0.4(12) . . . . ?
C25 C26 C27 C28 -0.5(12) . . . . ?
C26 C27 C28 C23 1.2(12) . . . . ?
C24 C23 C28 C27 -1.8(11) . . . . ?
C22 C23 C28 C27 178.8(7) . . . . ?
C20 C19 C29 C30 -150.6(7) . . . . ?
P2 C19 C29 C30 82.7(8) . . . . ?
C20 C19 C29 C34 32.5(10) . . . . ?
P2 C19 C29 C34 -94.2(7) . . . . ?
C34 C29 C30 C31 -1.2(10) . . . . ?
C19 C29 C30 C31 -178.3(7) . . . . ?
C29 C30 C31 C32 -0.1(11) . . . . ?
C30 C31 C32 C33 1.0(11) . . . . ?
C31 C32 C33 C34 -0.6(11) . . . . ?
C32 C33 C34 C29 -0.7(11) . . . . ?
C30 C29 C34 C33 1.6(10) . . . . ?
C19 C29 C34 C33 178.6(7) . . . . ?
C51 P3 C35 C45 -98.4(6) . . . . ?
C38 P3 C35 C45 152.8(6) . . . . ?
Rh2 P3 C35 C45 26.0(7) . . . . ?
C51 P3 C35 C36 131.7(5) . . . . ?
C38 P3 C35 C36 22.9(5) . . . . ?
Rh2 P3 C35 C36 -103.9(5) . . . . ?
C45 C35 C36 C37 -174.9(6) . . . . ?
P3 C35 C36 C37 -45.7(7) . . . . ?
C35 C36 C37 C38 51.9(8) . . . . ?
C36 C37 C38 C39 -161.8(7) . . . . ?
C36 C37 C38 P3 -32.2(7) . . . . ?
C51 P3 C38 C39 31.8(6) . . . . ?
C35 P3 C38 C39 135.9(6) . . . . ?
Rh2 P3 C38 C39 -94.7(6) . . . . ?
C51 P3 C38 C37 -99.3(5) . . . . ?
C35 P3 C38 C37 4.8(5) . . . . ?
Rh2 P3 C38 C37 134.2(4) . . . . ?
C37 C38 C39 C40 -139.2(8) . . . . ?
P3 C38 C39 C40 95.6(8) . . . . ?
C37 C38 C39 C44 40.3(11) . . . . ?
P3 C38 C39 C44 -85.0(8) . . . . ?
C44 C39 C40 C41 1.1(13) . . . . ?
C38 C39 C40 C41 -179.4(8) . . . . ?
C40 C39 C44 C43 -0.9(12) . . . . ?
C38 C39 C44 C43 179.7(7) . . . . ?
C35 P3 C51 C52 171.6(5) . . . . ?
C38 P3 C51 C52 -91.2(6) . . . . ?
Rh2 P3 C51 C52 39.9(6) . . . . ?
P3 C51 C52 P4 -37.6(6) . . . . ?
C53 P4 C52 C51 -105.4(6) . . . . ?
C56 P4 C52 C51 158.3(5) . . . . ?
Rh2 P4 C52 C51 22.8(6) . . . . ?
C52 P4 C53 C63 50.4(6) . . . . ?
C56 P4 C53 C63 152.9(6) . . . . ?
Rh2 P4 C53 C63 -74.8(6) . . . . ?
C52 P4 C53 C54 -80.4(6) . . . . ?
C56 P4 C53 C54 22.2(5) . . . . ?
Rh2 P4 C53 C54 154.5(4) . . . . ?
C54 C53 C63 C64 8.1(11) . . . . ?
P4 C53 C63 C64 -115.6(7) . . . . ?
C54 C53 C63 C68 -172.0(7) . . . . ?
P4 C53 C63 C68 64.3(8) . . . . ?
C64 C63 C68 C67 -1.5(11) . . . . ?
C53 C63 C68 C67 178.6(7) . . . . ?
C63 C68 C67 C66 1.5(13) . . . . ?
C68 C67 C66 C65 -1.2(13) . . . . ?
C67 C66 C65 C64 1.0(13) . . . . ?
C68 C63 C64 C65 1.3(11) . . . . ?
C53 C63 C64 C65 -178.8(7) . . . . ?
C66 C65 C64 C63 -1.1(12) . . . . ?
C63 C53 C54 C55 -172.6(6) . . . . ?
P4 C53 C54 C55 -44.2(7) . . . . ?
C53 C54 C55 C56 50.1(8) . . . . ?
C54 C55 C56 C57 -162.3(6) . . . . ?
C54 C55 C56 P4 -31.3(7) . . . . ?
C52 P4 C56 C57 -121.8(6) . . . . ?
C53 P4 C56 C57 133.2(6) . . . . ?
Rh2 P4 C56 C57 6.2(7) . . . . ?
C52 P4 C56 C55 109.9(5) . . . . ?
C53 P4 C56 C55 4.9(5) . . . . ?
Rh2 P4 C56 C55 -122.1(5) . . . . ?
C55 C56 C57 C62 -121.8(8) . . . . ?
P4 C56 C57 C62 113.6(7) . . . . ?
C55 C56 C57 C58 54.5(10) . . . . ?
P4 C56 C57 C58 -70.2(9) . . . . ?
C58 C57 C62 C61 -0.8(12) . . . . ?
C56 C57 C62 C61 175.6(7) . . . . ?
C57 C62 C61 C60 0.6(12) . . . . ?
C62 C61 C60 C59 -1.4(12) . . . . ?
C61 C60 C59 C58 2.5(13) . . . . ?
C60 C59 C58 C57 -2.7(13) . . . . ?
C62 C57 C58 C59 1.9(12) . . . . ?
C56 C57 C58 C59 -174.5(8) . . . . ?
C39 C40 C41 C42 -0.5(16) . . . . ?
C47 C46 C45 C50 0.6(12) . . . . ?
C47 C46 C45 C35 179.9(7) . . . . ?
C36 C35 C45 C50 -138.3(8) . . . . ?
P3 C35 C45 C50 98.5(8) . . . . ?
C36 C35 C45 C46 42.3(10) . . . . ?
P3 C35 C45 C46 -80.8(9) . . . . ?
C46 C45 C50 C49 -0.5(12) . . . . ?
C35 C45 C50 C49 -179.9(7) . . . . ?
C39 C44 C43 C42 0.0(13) . . . . ?
C44 C43 C42 C41 0.6(14) . . . . ?
C40 C41 C42 C43 -0.4(16) . . . . ?
C45 C46 C47 C48 -0.1(14) . . . . ?
C46 C47 C48 C49 -0.6(14) . . . . ?
C47 C48 C49 C50 0.7(13) . . . . ?
C45 C50 C49 C48 -0.1(13) . . . . ?
